data_7236549
loop_
_publ_author_name
'Wang, Hailong'
'Wu, Hui'
'Kan, Jinglan'
'Chang, Ganggang'
'Yao, Zizhu'
'Li, Bin'
'Zhou, Wei'
'Xiang, Shengchang'
'Cong-Gui Zhao, John'
'Chen, Banglin'

_publ_section_title
;
 A microporous hydrogen-bonded organic framework with amine sites for
 selective recognition of small molecules
;
_journal_issue 18
_journal_name_full 'Journal of Materials Chemistry A'
_journal_page_first 8292
_journal_paper_doi 10.1039/C7TA01364G
_journal_volume 5
_journal_year 2017
_chemical_formula_moiety 'C18 H21 N15, 2(C5 H5 N), 2(H2 O)'
_chemical_formula_sum 'C28 H35 N17 O2'
_chemical_formula_weight 641.73
_space_group_IT_number 2
_space_group_name_Hall '-P 1'
_space_group_name_H-M_alt 'P -1'
_symmetry_cell_setting triclinic
_symmetry_space_group_name_Hall '-P 1'
_symmetry_space_group_name_H-M 'P -1'
_atom_sites_solution_hydrogens geom
_atom_sites_solution_primary direct
_atom_sites_solution_secondary difmap
_audit_creation_method SHELXL-97
_audit_update_record
;
2015-11-20 deposited with the CCDC.
2017-04-10 downloaded from the CCDC.
;
_cell_angle_alpha 80.409(7)
_cell_angle_beta 86.674(7)
_cell_angle_gamma 68.799(9)
_cell_formula_units_Z 2
_cell_length_a 10.8777(10)
_cell_length_b 11.7580(12)
_cell_length_c 15.7520(13)
_cell_measurement_reflns_used 3745
_cell_measurement_temperature 100.00(16)
_cell_measurement_theta_max 72.0740
_cell_measurement_theta_min 4.0520
_cell_volume 1852.1(3)
_computing_structure_refinement 'SHELXL-97 (Sheldrick, 1997)'
_computing_structure_solution 'SHELXS-97 (Sheldrick, 1990)'
_diffrn_ambient_temperature 100.00(16)
_diffrn_detector_area_resol_mean 10.5148
_diffrn_measured_fraction_theta_full 0.975
_diffrn_measured_fraction_theta_max 0.975
_diffrn_measurement_device_type 'SuperNova, Dual, Cu at zero, Atlas'
_diffrn_measurement_method '\w scans'
_diffrn_radiation_monochromator graphite
_diffrn_radiation_source 'fine-focus sealed tube'
_diffrn_radiation_type CuK\a
_diffrn_radiation_wavelength 1.54184
_diffrn_reflns_av_R_equivalents 0.0000
_diffrn_reflns_av_sigmaI/netI 0.0651
_diffrn_reflns_limit_h_max 13
_diffrn_reflns_limit_h_min -13
_diffrn_reflns_limit_k_max 14
_diffrn_reflns_limit_k_min -14
_diffrn_reflns_limit_l_max 19
_diffrn_reflns_limit_l_min 0
_diffrn_reflns_number 7340
_diffrn_reflns_theta_full 74.07
_diffrn_reflns_theta_max 74.07
_diffrn_reflns_theta_min 4.08
_diffrn_standards_interval_count 0
_diffrn_standards_interval_time 0
_diffrn_standards_number 0
_exptl_absorpt_coefficient_mu 0.658
_exptl_absorpt_correction_T_max 0.924
_exptl_absorpt_correction_T_min 0.888
_exptl_absorpt_correction_type multi-scan
_exptl_absorpt_process_details
;   
CrysAlisPro, Agilent Technologies,
Version 1.171.37.34 (release 22-05-2014 CrysAlis171 .NET)
(compiled May 22 2014,16:03:01)
Empirical absorption correction using spherical harmonics,
 implemented in SCALE3 ABSPACK scaling algorithm.
;
_exptl_crystal_colour colorless
_exptl_crystal_density_diffrn 1.151
_exptl_crystal_density_method 'not measured'
_exptl_crystal_description block
_exptl_crystal_F_000 676.0
_exptl_crystal_size_max 0.18
_exptl_crystal_size_mid 0.16
_exptl_crystal_size_min 0.12
_refine_diff_density_max 0.750
_refine_diff_density_min -0.726
_refine_diff_density_rms 0.081
_refine_ls_extinction_method none
_refine_ls_goodness_of_fit_ref 1.332
_refine_ls_hydrogen_treatment mixed
_refine_ls_matrix_type full
_refine_ls_number_parameters 427
_refine_ls_number_reflns 7340
_refine_ls_number_restraints 30
_refine_ls_restrained_S_all 1.344
_refine_ls_R_factor_all 0.1386
_refine_ls_R_factor_gt 0.1037
_refine_ls_shift/su_max 0.045
_refine_ls_shift/su_mean 0.001
_refine_ls_structure_factor_coef Fsqd
_refine_ls_weighting_details 'calc w=1/[\s^2^(Fo^2^)+(0.1456P)^2^+0.0000P] where P=(Fo^2^+2Fc^2^)/3'
_refine_ls_weighting_scheme calc
_refine_ls_wR_factor_gt 0.2951
_refine_ls_wR_factor_ref 0.3184
_reflns_number_gt 4677
_reflns_number_total 7340
_reflns_threshold_expression >2sigma(I)
_cod_data_source_file c7ta01364g2.cif
_cod_data_source_block HOF-9-Py
_cod_original_sg_symbol_Hall -P1
_cod_original_sg_symbol_H-M P-1
_cod_database_code 7236549

loop_
_symmetry_equiv_pos_as_xyz
'x, y, z'
'-x, -y, -z'

loop_
_atom_site_label
_atom_site_type_symbol
_atom_site_fract_x
_atom_site_fract_y
_atom_site_fract_z
_atom_site_U_iso_or_equiv
_atom_site_adp_type
_atom_site_occupancy
_atom_site_symmetry_multiplicity
_atom_site_calc_flag
_atom_site_refinement_flags
C1 C 0.8577(5) 0.3280(4) 0.4145(3) 0.0606(13) Uani 1 1 d .
C2 C 0.7143(9) 0.2964(6) 0.3341(5) 0.110(3) Uani 1 1 d .
C3 C 0.7070(4) 0.4900(4) 0.3328(2) 0.0419(9) Uani 1 1 d .
C4 C 0.2950(3) 1.0081(4) 0.4853(2) 0.0352(8) Uani 1 1 d .
C5 C 0.1567(4) 0.9646(4) 0.4046(2) 0.0400(8) Uani 1 1 d .
C6 C 0.3761(3) 0.8947(3) 0.37777(19) 0.0311(7) Uani 1 1 d .
C7 C 0.7076(3) 0.9878(3) 0.01206(19) 0.0336(8) Uani 1 1 d .
C8 C 0.8906(3) 0.9233(4) 0.0964(2) 0.0367(8) Uani 1 1 d .
C9 C 0.7118(3) 0.8752(3) 0.14363(18) 0.0312(7) Uani 1 1 d .
C10 C 0.6475(3) 0.6255(3) 0.3044(2) 0.0341(7) Uani 1 1 d .
C11 C 0.7021(3) 0.6828(3) 0.2352(2) 0.0334(7) Uani 1 1 d .
C12 C 0.6489(3) 0.8121(3) 0.21402(18) 0.0299(7) Uani 1 1 d .
C13 C 0.5433(3) 0.8831(3) 0.25974(18) 0.0294(7) Uani 1 1 d .
C14 C 0.4901(3) 0.8223(3) 0.32835(19) 0.0309(7) Uani 1 1 d .
C15 C 0.5417(3) 0.6938(3) 0.3513(2) 0.0343(8) Uani 1 1 d .
C16 C 0.4843(5) 0.6312(4) 0.4256(3) 0.0499(10) Uani 1 1 d .
H16A H 0.4436 0.6880 0.4651 0.075 Uiso 1 1 calc R
H16B H 0.5532 0.5607 0.4546 0.075 Uiso 1 1 calc R
H16C H 0.4195 0.6049 0.4045 0.075 Uiso 1 1 calc R
C17 C 0.8159(4) 0.6059(4) 0.1865(2) 0.0462(9) Uani 1 1 d .
H17A H 0.8968 0.5904 0.2157 0.069 Uiso 1 1 calc R
H17B H 0.8177 0.6492 0.1294 0.069 Uiso 1 1 calc R
H17C H 0.8061 0.5288 0.1833 0.069 Uiso 1 1 calc R
C18 C 0.4882(4) 1.0218(3) 0.2394(2) 0.0378(8) Uani 1 1 d .
H18A H 0.4049 1.0479 0.2106 0.057 Uiso 1 1 calc R
H18B H 0.5484 1.0500 0.2027 0.057 Uiso 1 1 calc R
H18C H 0.4761 1.0560 0.2918 0.057 Uiso 1 1 calc R
O1 O 0.2515(3) 0.8028(3) 0.20349(16) 0.0497(7) Uani 1 1 d .
H1C H 0.2489 0.8396 0.2453 0.075 Uiso 1 1 d R
H1D H 0.3060 0.7292 0.2160 0.075 Uiso 1 1 d R
O2 O 0.9038(3) 0.8230(3) 0.33419(17) 0.0563(8) Uani 1 1 d .
H2C H 0.8795 0.8227 0.2846 0.084 Uiso 1 1 d R
H2D H 0.9702 0.7576 0.3480 0.084 Uiso 1 1 d R
N1 N 0.9560(6) 0.2843(4) 0.4690(4) 0.110(2) Uani 1 1 d .
H1A H 0.9881 0.2064 0.4879 0.132 Uiso 1 1 calc R
H1B H 0.9886 0.3333 0.4858 0.132 Uiso 1 1 calc R
N2 N 0.6686(13) 0.2198(6) 0.3039(9) 0.298(10) Uani 1 1 d .
H2A H 0.7024 0.1416 0.3214 0.357 Uiso 1 1 calc R
H2B H 0.6054 0.2487 0.2670 0.357 Uiso 1 1 calc R
N3 N 0.8115(5) 0.2463(4) 0.3908(3) 0.0686(12) Uani 1 1 d .
N4 N 0.6586(6) 0.4191(4) 0.3015(4) 0.098(2) Uani 1 1 d .
N5 N 0.8059(4) 0.4515(3) 0.3886(3) 0.0575(10) Uani 1 1 d .
N6 N 0.3176(3) 1.0549(4) 0.5518(2) 0.0467(9) Uani 1 1 d .
H6A H 0.2530 1.0930 0.5828 0.056 Uiso 1 1 calc R
H6B H 0.3968 1.0470 0.5635 0.056 Uiso 1 1 calc R
N7 N 0.0363(3) 0.9728(4) 0.3856(2) 0.0489(9) Uani 1 1 d .
H7A H -0.0303 1.0140 0.4139 0.059 Uiso 1 1 calc R
H7B H 0.0249 0.9369 0.3450 0.059 Uiso 1 1 calc R
N8 N 0.1714(3) 1.0218(3) 0.46857(17) 0.0384(7) Uani 1 1 d .
N9 N 0.2583(3) 0.8982(3) 0.35709(17) 0.0362(7) Uani 1 1 d .
N10 N 0.4033(3) 0.9463(3) 0.44027(17) 0.0354(7) Uani 1 1 d .
N11 N 0.6428(3) 1.0480(3) -0.05996(17) 0.0425(8) Uani 1 1 d .
H11A H 0.6793 1.0850 -0.0995 0.051 Uiso 1 1 calc R
H11B H 0.5642 1.0502 -0.0673 0.051 Uiso 1 1 calc R
N12 N 1.0138(3) 0.9131(4) 0.1081(2) 0.0503(9) Uani 1 1 d .
H12A H 1.0536 0.9462 0.0683 0.060 Uiso 1 1 calc R
H12B H 1.0541 0.8734 0.1554 0.060 Uiso 1 1 calc R
N13 N 0.8296(3) 0.9859(3) 0.02175(17) 0.0378(7) Uani 1 1 d .
N14 N 0.8323(3) 0.8679(3) 0.16076(16) 0.0365(7) Uani 1 1 d .
N15 N 0.6432(3) 0.9306(3) 0.07162(16) 0.0337(7) Uani 1 1 d .
N16 N 0.5777(11) 0.2882(7) 0.1064(7) 0.203(6) Uani 1 1 d D
C20 C 0.4190(10) 0.3317(8) -0.0068(6) 0.148(5) Uani 1 1 d D
H20 H 0.3370 0.3321 -0.0209 0.177 Uiso 1 1 calc R
C19 C 0.4629(11) 0.2928(7) 0.0780(5) 0.144(4) Uani 1 1 d D
H19 H 0.4076 0.2680 0.1181 0.172 Uiso 1 1 calc R
C27 C 0.1045(11) 0.3782(10) 0.1045(11) 0.244(14) Uani 1 1 d D
H27 H 0.1271 0.4433 0.0751 0.293 Uiso 1 1 calc R
C23 C 0.6559(11) 0.3266(9) 0.0415(9) 0.211(9) Uani 1 1 d D
H23 H 0.7377 0.3257 0.0566 0.253 Uiso 1 1 calc R
C22 C 0.6156(15) 0.3659(10) -0.0442(7) 0.284(15) Uani 1 1 d D
H22 H 0.6711 0.3900 -0.0843 0.341 Uiso 1 1 calc R
C25 C 0.0960(9) 0.2427(10) 0.2302(6) 0.128(3) Uani 1 1 d D
H25 H 0.1129 0.2137 0.2886 0.154 Uiso 1 1 calc R
C26 C 0.1328(9) 0.3391(12) 0.1926(11) 0.207(9) Uani 1 1 d D
H26 H 0.1739 0.3763 0.2235 0.248 Uiso 1 1 calc R
C28 C 0.0434(12) 0.3207(13) 0.0612(6) 0.181(7) Uani 1 1 d D
H28 H 0.0305 0.3450 0.0021 0.218 Uiso 1 1 calc R
N17 N 0.0010(14) 0.2295(11) 0.1012(7) 0.244(8) Uani 1 1 d D
C24 C 0.0355(11) 0.1872(10) 0.1856(7) 0.169(6) Uani 1 1 d D
H24 H 0.0174 0.1189 0.2135 0.202 Uiso 1 1 calc R
C21 C 0.4954(14) 0.3699(10) -0.0709(9) 0.48(3) Uani 1 1 d D
H21 H 0.4674 0.3963 -0.1278 0.580 Uiso 1 1 calc R

loop_
_atom_site_aniso_label
_atom_site_aniso_U_11
_atom_site_aniso_U_22
_atom_site_aniso_U_33
_atom_site_aniso_U_23
_atom_site_aniso_U_13
_atom_site_aniso_U_12
C1 0.071(3) 0.044(2) 0.062(3) -0.006(2) -0.030(2) -0.011(2)
C2 0.152(6) 0.061(3) 0.127(6) 0.032(3) -0.104(5) -0.054(4)
C3 0.051(2) 0.041(2) 0.0307(17) 0.0032(15) -0.0092(15) -0.0155(17)
C4 0.0340(17) 0.048(2) 0.0210(15) -0.0052(14) 0.0007(12) -0.0123(15)
C5 0.0352(17) 0.063(2) 0.0218(15) -0.0086(15) 0.0032(13) -0.0178(17)
C6 0.0310(15) 0.0434(19) 0.0159(13) 0.0008(12) 0.0016(11) -0.0125(14)
C7 0.0331(16) 0.050(2) 0.0162(14) -0.0002(13) 0.0019(12) -0.0151(15)
C8 0.0356(17) 0.058(2) 0.0166(14) 0.0000(14) -0.0001(12) -0.0192(16)
C9 0.0317(15) 0.047(2) 0.0128(13) -0.0036(13) 0.0026(11) -0.0129(14)
C10 0.0360(17) 0.0383(19) 0.0234(15) 0.0028(13) -0.0030(12) -0.0105(14)
C11 0.0333(16) 0.045(2) 0.0190(14) -0.0018(13) -0.0009(12) -0.0118(14)
C12 0.0292(15) 0.0464(19) 0.0126(13) -0.0007(12) 0.0000(11) -0.0135(14)
C13 0.0294(15) 0.0432(19) 0.0137(13) 0.0008(12) -0.0002(11) -0.0130(13)
C14 0.0325(16) 0.0425(19) 0.0154(13) 0.0001(12) 0.0004(11) -0.0129(14)
C15 0.0390(18) 0.043(2) 0.0194(14) 0.0044(13) -0.0009(12) -0.0173(15)
C16 0.062(3) 0.053(2) 0.0323(19) 0.0096(17) 0.0074(17) -0.025(2)
C17 0.043(2) 0.055(2) 0.0325(18) -0.0099(17) 0.0055(15) -0.0078(17)
C18 0.0453(19) 0.040(2) 0.0236(15) 0.0017(14) 0.0030(13) -0.0137(16)
O1 0.0524(16) 0.0671(19) 0.0262(12) -0.0066(12) -0.0089(11) -0.0162(14)
O2 0.0599(18) 0.088(2) 0.0257(13) -0.0112(14) -0.0049(12) -0.0300(17)
N1 0.130(5) 0.051(3) 0.138(5) -0.001(3) -0.098(4) -0.012(3)
N2 0.429(18) 0.064(4) 0.419(17) 0.096(7) -0.378(16) -0.112(7)
N3 0.091(3) 0.044(2) 0.068(3) 0.0080(18) -0.037(2) -0.022(2)
N4 0.129(4) 0.051(3) 0.118(4) 0.029(3) -0.085(4) -0.043(3)
N5 0.070(2) 0.043(2) 0.055(2) -0.0009(16) -0.0291(19) -0.0119(17)
N6 0.0335(15) 0.075(2) 0.0330(16) -0.0222(16) 0.0029(12) -0.0159(16)
N7 0.0353(16) 0.089(3) 0.0287(15) -0.0274(16) 0.0058(12) -0.0220(17)
N8 0.0331(15) 0.060(2) 0.0209(13) -0.0130(13) 0.0033(11) -0.0134(14)
N9 0.0361(15) 0.0555(19) 0.0179(12) -0.0074(12) 0.0035(10) -0.0170(14)
N10 0.0325(14) 0.0522(18) 0.0221(13) -0.0078(12) 0.0010(10) -0.0150(13)
N11 0.0375(15) 0.071(2) 0.0183(13) 0.0124(13) -0.0049(11) -0.0257(15)
N12 0.0398(17) 0.084(3) 0.0261(15) 0.0137(15) -0.0056(12) -0.0304(17)
N13 0.0341(15) 0.060(2) 0.0186(13) 0.0043(12) -0.0007(11) -0.0205(14)
N14 0.0359(15) 0.0579(19) 0.0155(12) 0.0015(12) 0.0017(10) -0.0198(14)
N15 0.0328(14) 0.0508(18) 0.0156(12) 0.0024(11) 0.0004(10) -0.0161(13)
N16 0.256(14) 0.115(7) 0.236(13) 0.064(8) -0.127(12) -0.087(8)
C20 0.141(9) 0.131(8) 0.169(10) -0.049(7) -0.081(8) -0.022(7)
C19 0.250(14) 0.109(7) 0.092(6) 0.025(5) -0.043(7) -0.099(8)
C27 0.140(14) 0.118(10) 0.43(4) 0.015(17) 0.116(19) -0.039(9)
C23 0.145(10) 0.152(12) 0.37(3) -0.090(15) 0.065(14) -0.083(9)
C22 0.58(4) 0.168(14) 0.076(7) -0.047(8) 0.098(14) -0.097(19)
C25 0.129(8) 0.138(9) 0.104(7) -0.031(6) 0.015(6) -0.029(7)
C26 0.099(8) 0.159(15) 0.39(3) -0.131(17) 0.008(14) -0.037(9)
C28 0.202(14) 0.163(13) 0.103(8) 0.027(8) 0.074(9) -0.007(10)
N17 0.36(2) 0.155(10) 0.149(10) -0.061(8) 0.085(12) -0.008(12)
C24 0.267(17) 0.126(9) 0.107(8) -0.020(7) 0.032(9) -0.068(10)
C21 0.151(16) 0.37(4) 1.01(9) -0.46(5) -0.14(3) -0.020(18)

loop_
_atom_type_symbol
_atom_type_description
_atom_type_scat_dispersion_real
_atom_type_scat_dispersion_imag
_atom_type_scat_source
C C 0.0181 0.0091 'International Tables Vol C Tables 4.2.6.8 and 6.1.1.4'
H H 0.0000 0.0000 'International Tables Vol C Tables 4.2.6.8 and 6.1.1.4'
O O 0.0492 0.0322 'International Tables Vol C Tables 4.2.6.8 and 6.1.1.4'
S S 0.3331 0.5567 'International Tables Vol C Tables 4.2.6.8 and 6.1.1.4'
N N 0.0311 0.0180 'International Tables Vol C Tables 4.2.6.8 and 6.1.1.4'

loop_
_geom_angle_atom_site_label_1
_geom_angle_atom_site_label_2
_geom_angle_atom_site_label_3
_geom_angle
N1 C1 N3 116.9(4)
N1 C1 N5 118.5(4)
N3 C1 N5 124.5(4)
N3 C2 N2 117.0(5)
N3 C2 N4 126.2(5)
N2 C2 N4 116.8(5)
N4 C3 N5 125.4(4)
N4 C3 C10 118.1(3)
N5 C3 C10 116.5(4)
N8 C4 N6 118.7(3)
N8 C4 N10 124.9(3)
N6 C4 N10 116.4(3)
N7 C5 N8 118.6(3)
N7 C5 N9 117.2(3)
N8 C5 N9 124.2(3)
N9 C6 N10 126.6(3)
N9 C6 C14 116.6(3)
N10 C6 C14 116.8(3)
N11 C7 N13 118.7(3)
N11 C7 N15 116.5(3)
N13 C7 N15 124.7(3)
N12 C8 N13 118.9(3)
N12 C8 N14 117.9(3)
N13 C8 N14 123.2(3)
N14 C9 N15 127.1(3)
N14 C9 C12 115.0(3)
N15 C9 C12 117.9(3)
C15 C10 C11 121.5(3)
C15 C10 C3 118.2(3)
C11 C10 C3 120.2(3)
C10 C11 C12 118.6(3)
C10 C11 C17 119.7(3)
C12 C11 C17 121.7(3)
C13 C12 C11 121.4(3)
C13 C12 C9 119.5(3)
C11 C12 C9 119.1(3)
C12 C13 C14 118.5(3)
C12 C13 C18 121.9(3)
C14 C13 C18 119.6(3)
C15 C14 C13 121.4(3)
C15 C14 C6 118.6(3)
C13 C14 C6 120.0(3)
C10 C15 C14 118.7(3)
C10 C15 C16 121.0(3)
C14 C15 C16 120.3(3)
C2 N3 C1 113.7(4)
C3 N4 C2 114.4(4)
C3 N5 C1 115.6(4)
C4 N8 C5 115.6(3)
C6 N9 C5 114.7(3)
C6 N10 C4 114.1(3)
C7 N13 C8 116.1(3)
C9 N14 C8 115.2(3)
C9 N15 C7 113.6(3)
C19 N16 C23 113.8(8)
C21 C20 C19 121.2(9)
N16 C19 C20 125.1(9)
C28 C27 C26 120.3(10)
C22 C23 N16 122.8(9)
C21 C22 C23 121.6(10)
C26 C25 C24 122.8(9)
C25 C26 C27 115.7(9)
N17 C28 C27 122.8(9)
C24 N17 C28 116.3(9)
N17 C24 C25 121.7(9)
C22 C21 C20 115.4(10)

loop_
_geom_bond_atom_site_label_1
_geom_bond_atom_site_label_2
_geom_bond_distance
C1 N1 1.306(6)
C1 N3 1.343(6)
C1 N5 1.352(6)
C2 N3 1.322(6)
C2 N2 1.333(8)
C2 N4 1.367(7)
C3 N4 1.304(6)
C3 N5 1.326(5)
C3 C10 1.486(5)
C4 N8 1.331(4)
C4 N6 1.334(5)
C4 N10 1.369(4)
C5 N7 1.325(5)
C5 N8 1.348(5)
C5 N9 1.366(5)
C6 N9 1.325(4)
C6 N10 1.337(4)
C6 C14 1.488(5)
C7 N11 1.323(4)
C7 N13 1.336(4)
C7 N15 1.370(4)
C8 N12 1.322(5)
C8 N13 1.347(4)
C8 N14 1.363(4)
C9 N14 1.323(4)
C9 N15 1.330(4)
C9 C12 1.501(4)
C10 C15 1.395(5)
C10 C11 1.401(5)
C11 C12 1.405(5)
C11 C17 1.500(5)
C12 C13 1.395(5)
C13 C14 1.408(4)
C13 C18 1.504(5)
C14 C15 1.399(5)
C15 C16 1.503(5)
N16 C19 1.331(8)
N16 C23 1.413(8)
C20 C21 1.391(9)
C20 C19 1.391(8)
C27 C28 1.377(9)
C27 C26 1.403(9)
C23 C22 1.394(9)
C22 C21 1.378(9)
C25 C26 1.368(9)
C25 C24 1.368(8)
C28 N17 1.363(9)
N17 C24 1.363(8)

loop_
_geom_hbond_atom_site_label_D
_geom_hbond_atom_site_label_H
_geom_hbond_atom_site_label_A
_geom_hbond_distance_DH
_geom_hbond_distance_HA
_geom_hbond_distance_DA
_geom_hbond_angle_DHA
_geom_hbond_site_symmetry_A
N2 H2B N16 0.86 2.51 3.202(14) 138.2 .
N12 H12A N13 0.86 2.10 2.957(4) 173.6 2_775
N11 H11B N15 0.86 2.19 3.043(4) 172.4 2_675
N7 H7A N3 0.86 2.63 3.271(6) 132.8 1_465
N7 H7A N8 0.86 2.42 3.119(4) 139.3 2_576
N6 H6B N10 0.86 2.20 3.041(4) 165.1 2_676
N2 H2A N6 0.86 2.86 3.587(10) 144.1 2_666
N1 H1A N8 0.86 2.41 3.129(6) 141.7 1_645
